data_4347412
loop_
_publ_author_name
'Karbarz, Marcin'
'Roma\'nski, Jan'

_publ_section_title
;
 Dual Sensing by Simple Heteroditopic Salt Receptors Containing an
 Anthraquinone Unit.
;
_journal_issue 7
_journal_name_full 'Inorganic chemistry'
_journal_page_first 3616
_journal_page_last 3623
_journal_paper_doi 10.1021/acs.inorgchem.6b00132
_journal_volume 55
_journal_year 2016
_chemical_formula_sum 'C35.29 H40.71 Cl N3.29 Na O12.8 S'
_chemical_formula_weight 806.24
_space_group_crystal_system monoclinic
_space_group_IT_number 14
_space_group_name_Hall '-P 2yn'
_space_group_name_H-M_alt 'P 1 21/n 1'
_atom_sites_solution_hydrogens mixed
_cell_angle_alpha 90
_cell_angle_beta 91.532(2)
_cell_angle_gamma 90
_cell_formula_units_Z 4
_cell_length_a 8.5544(5)
_cell_length_b 15.2860(8)
_cell_length_c 28.4211(15)
_cell_measurement_reflns_used 9883
_cell_measurement_temperature 100.(2)
_cell_measurement_theta_max 25.2811
_cell_measurement_theta_min 2.4690
_cell_volume 3715.1(4)
_computing_cell_refinement 'SAINT V8.34A (Bruker AXS Inc., 2013)'
_computing_data_collection 'APEX2 V2014 (Bruker AXS Inc., 2014)'
_computing_data_reduction 'SAINT V8.34A (Bruker AXS Inc., 2013)'
_computing_publication_material 'APEX2 V2014 (Bruker AXS Inc., 2014)'
_computing_structure_refinement 'SHELXL-2014/7 (Sheldrick, 2014)'
_computing_structure_solution 'SHELXS-2014 (Sheldrick, 2014)'
_diffrn_ambient_temperature 100.(2)
_diffrn_detector_area_resol_mean 10.4167
_diffrn_measured_fraction_theta_full 0.999
_diffrn_measured_fraction_theta_max 0.999
_diffrn_measurement_device_type 'Bruker D8 VENTURE'
_diffrn_measurement_method 'omega scans'
_diffrn_radiation_monochromator TRIUMPH
_diffrn_radiation_type MoK\a
_diffrn_radiation_wavelength 0.71073
_diffrn_reflns_av_R_equivalents 0.0406
_diffrn_reflns_av_unetI/netI 0.0383
_diffrn_reflns_limit_h_max 10
_diffrn_reflns_limit_h_min -9
_diffrn_reflns_limit_k_max 18
_diffrn_reflns_limit_k_min -18
_diffrn_reflns_limit_l_max 33
_diffrn_reflns_limit_l_min -33
_diffrn_reflns_number 33913
_diffrn_reflns_theta_full 25.05
_diffrn_reflns_theta_max 25.05
_diffrn_reflns_theta_min 2.47
_diffrn_source 'fine focus sealed tube'
_exptl_absorpt_coefficient_mu 0.241
_exptl_absorpt_correction_T_max 0.99
_exptl_absorpt_correction_T_min 0.90
_exptl_absorpt_correction_type multi-scan
_exptl_absorpt_process_details 'SADABS V2014/5 (Bruker AXS Inc.)'
_exptl_crystal_colour yellow
_exptl_crystal_density_diffrn 1.441
_exptl_crystal_density_method 'not measured'
_exptl_crystal_description prism
_exptl_crystal_F_000 1687
_exptl_crystal_size_max 0.450
_exptl_crystal_size_mid 0.103
_exptl_crystal_size_min 0.055
_refine_diff_density_max 0.272
_refine_diff_density_min -0.327
_refine_ls_extinction_method none
_refine_ls_goodness_of_fit_ref 1.052
_refine_ls_hydrogen_treatment mixed
_refine_ls_matrix_type full
_refine_ls_number_parameters 513
_refine_ls_number_reflns 6573
_refine_ls_number_restraints 0
_refine_ls_restrained_S_all 1.052
_refine_ls_R_factor_all 0.0649
_refine_ls_R_factor_gt 0.0403
_refine_ls_shift/su_max 0.001
_refine_ls_shift/su_mean 0.000
_refine_ls_structure_factor_coef Fsqd
_refine_ls_weighting_details 'w=1/[\s^2^(Fo^2^)+(0.0390P)^2^+1.9271P] where P=(Fo^2^+2Fc^2^)/3'
_refine_ls_weighting_scheme calc
_refine_ls_wR_factor_gt 0.0842
_refine_ls_wR_factor_ref 0.0937
_reflns_number_gt 4920
_reflns_number_total 6573
_reflns_threshold_expression 'I > 2\s(I)'
_cod_data_source_file ic6b00132_si_002.cif
_cod_data_source_block I
_cod_original_formula_sum 'C35.29 H40.71 Cl N3.29 Na O12.80 S'
_cod_database_code 4347412

loop_
_space_group_symop_operation_xyz
'x, y, z'
'-x+1/2, y+1/2, -z+1/2'
'-x, -y, -z'
'x-1/2, -y-1/2, z-1/2'

loop_
_atom_site_type_symbol
_atom_site_label
_atom_site_fract_x
_atom_site_fract_y
_atom_site_fract_z
_atom_site_U_iso_or_equiv
_atom_site_adp_type
_atom_site_calc_flag
_atom_site_refinement_flags_adp
_atom_site_refinement_flags_occupancy
_atom_site_refinement_flags_posn
_atom_site_occupancy
_atom_site_disorder_assembly
_atom_site_disorder_group
S S1 -0.49601(7) 0.45206(4) 0.60307(2) 0.02637(15) Uani d . . . 1.0 . .
Na Na1 0.42138(10) 0.80987(6) 0.73695(3) 0.0310(2) Uani d . . . 1.0 . .
O O1 0.25622(18) 0.69508(10) 0.53689(5) 0.0293(4) Uani d . . . 1.0 . .
O O2 0.15226(19) 0.84335(11) 0.69779(6) 0.0380(4) Uani d . . . 1.0 . .
O O3 0.2868(2) 0.93526(10) 0.76938(5) 0.0361(4) Uani d . . . 1.0 . .
O O4 0.53550(19) 0.85211(12) 0.81315(6) 0.0378(4) Uani d . . . 1.0 . .
O O5 0.67490(18) 0.73555(12) 0.75326(6) 0.0386(4) Uani d . . . 1.0 . .
O O6 0.50489(17) 0.70994(10) 0.67094(5) 0.0278(4) Uani d . . . 1.0 . .
O O7 -1.1584(2) 0.17191(13) 0.57865(6) 0.0477(5) Uani d . . . 1.0 . .
O O8 -0.8019(2) 0.14254(11) 0.42704(5) 0.0380(4) Uani d . . . 1.0 . .
N N1 0.2093(2) 0.72494(11) 0.61290(6) 0.0214(4) Uani d . . . 1.0 . .
N N2 -0.2695(2) 0.41208(12) 0.54363(7) 0.0210(4) Uani d . . . 1.0 . .
H H2N -0.240(3) 0.3777(15) 0.5236(8) 0.022(6) Uiso d . . . 1.0 . .
N N3 -0.4790(2) 0.32521(12) 0.53751(7) 0.0249(4) Uani d . . . 1.0 . .
H H3N -0.438(3) 0.3039(16) 0.5124(9) 0.039(8) Uiso d . . . 1.0 . .
C C1 -0.1652(2) 0.48065(14) 0.55525(7) 0.0188(5) Uani d . . . 1.0 . .
C C2 -0.0063(2) 0.46128(14) 0.55393(7) 0.0191(5) Uani d . . . 1.0 . .
H H2 0.0266 0.403 0.5482 0.023 Uiso calc U . R 1.0 . .
C C3 0.1032(2) 0.52623(14) 0.56093(7) 0.0208(5) Uani d . . . 1.0 . .
H H3 0.2113 0.5128 0.5591 0.025 Uiso calc U . R 1.0 . .
C C4 0.0569(2) 0.61145(14) 0.57060(7) 0.0191(5) Uani d . . . 1.0 . .
C C5 -0.1022(2) 0.62991(14) 0.57275(7) 0.0226(5) Uani d . . . 1.0 . .
H H5 -0.1352 0.6875 0.5801 0.027 Uiso calc U . R 1.0 . .
C C6 -0.2124(2) 0.56556(14) 0.56427(7) 0.0221(5) Uani d . . . 1.0 . .
H H6 -0.3206 0.5795 0.5646 0.027 Uiso calc U . R 1.0 . .
C C7 0.1796(3) 0.68047(14) 0.57296(7) 0.0227(5) Uani d . . . 1.0 . .
C C8 0.1330(3) 0.70636(14) 0.65769(7) 0.0216(5) Uani d . . . 1.0 . .
H H8A 0.2138 0.6877 0.6812 0.026 Uiso calc U . R 1.0 . .
H H8B 0.0596 0.6569 0.6528 0.026 Uiso calc U . R 1.0 . .
C C9 0.0446(3) 0.78302(14) 0.67732(8) 0.0247(5) Uani d . . . 1.0 . .
H H9A -0.0173 0.8119 0.6518 0.03 Uiso calc U . R 1.0 . .
H H9B -0.0284 0.7623 0.7014 0.03 Uiso calc U . R 1.0 . .
C C10 0.0813(3) 0.92314(16) 0.71341(9) 0.0424(7) Uani d . . . 1.0 . .
H H10A -0.0337 0.9194 0.7089 0.051 Uiso calc U . R 1.0 . .
H H10B 0.119 0.9729 0.6945 0.051 Uiso calc U . R 1.0 . .
C C11 0.1216(3) 0.93788(17) 0.76384(9) 0.0406(7) Uani d . . . 1.0 . .
H H11A 0.0816 0.9955 0.774 0.049 Uiso calc U . R 1.0 . .
H H11B 0.0737 0.8919 0.7833 0.049 Uiso calc U . R 1.0 . .
C C12 0.3404(3) 0.95965(17) 0.81524(8) 0.0422(7) Uani d . . . 1.0 . .
H H12A 0.2861 0.9248 0.8392 0.051 Uiso calc U . R 1.0 . .
H H12B 0.3184 1.0223 0.8208 0.051 Uiso calc U . R 1.0 . .
C C13 0.5120(3) 0.94325(18) 0.81872(9) 0.0475(8) Uani d . . . 1.0 . .
H H13A 0.566 0.9759 0.7938 0.057 Uiso calc U . R 1.0 . .
H H13B 0.5544 0.9627 0.8497 0.057 Uiso calc U . R 1.0 . .
C C14 0.6930(3) 0.8240(2) 0.82055(10) 0.0542(9) Uani d . . . 1.0 . .
H H14A 0.7221 0.8265 0.8545 0.065 Uiso calc U . R 1.0 . .
H H14B 0.7648 0.8625 0.8033 0.065 Uiso calc U . R 1.0 . .
C C15 0.7047(3) 0.7327(2) 0.80311(9) 0.0495(8) Uani d . . . 1.0 . .
H H15A 0.8104 0.7089 0.8101 0.059 Uiso calc U . R 1.0 . .
H H15B 0.6268 0.695 0.8184 0.059 Uiso calc U . R 1.0 . .
C C16 0.6675(3) 0.65139(18) 0.73251(9) 0.0377(6) Uani d . . . 1.0 . .
H H16A 0.5789 0.6179 0.7452 0.045 Uiso calc U . R 1.0 . .
H H16B 0.7653 0.6188 0.7396 0.045 Uiso calc U . R 1.0 . .
C C17 0.6456(3) 0.66266(18) 0.68057(8) 0.0349(6) Uani d . . . 1.0 . .
H H17A 0.7356 0.6949 0.6679 0.042 Uiso calc U . R 1.0 . .
H H17B 0.6401 0.6047 0.6651 0.042 Uiso calc U . R 1.0 . .
C C18 0.4955(3) 0.73707(16) 0.62300(8) 0.0291(6) Uani d . . . 1.0 . .
H H18A 0.5015 0.6854 0.6021 0.035 Uiso calc U . R 1.0 . .
H H18B 0.5845 0.7761 0.6162 0.035 Uiso calc U . R 1.0 . .
C C19 0.3440(3) 0.78465(14) 0.61361(8) 0.0255(5) Uani d . . . 1.0 . .
H H19A 0.33 0.8294 0.6383 0.031 Uiso calc U . R 1.0 . .
H H19B 0.3486 0.8151 0.5829 0.031 Uiso calc U . R 1.0 . .
C C20 -0.4136(2) 0.39530(14) 0.56039(7) 0.0209(5) Uani d . . . 1.0 . .
C C21 -0.6244(2) 0.28427(13) 0.54238(7) 0.0212(5) Uani d . . . 1.0 . .
C C22 -0.7108(3) 0.28529(14) 0.58337(8) 0.0244(5) Uani d . . . 1.0 . .
H H22 -0.6701 0.3134 0.6109 0.029 Uiso calc U . R 1.0 . .
C C23 -0.8552(3) 0.24540(14) 0.58376(8) 0.0246(5) Uani d . . . 1.0 . .
H H23 -0.9143 0.2477 0.6116 0.03 Uiso calc U . R 1.0 . .
C C24 -0.9164(3) 0.20202(14) 0.54454(8) 0.0231(5) Uani d . . . 1.0 . .
C C25 -1.0731(3) 0.16204(16) 0.54528(8) 0.0316(6) Uani d . . . 1.0 . .
C C26 -1.1246(3) 0.10819(15) 0.50407(8) 0.0295(6) Uani d . . . 1.0 . .
C C27 -1.2664(3) 0.06482(17) 0.50476(9) 0.0389(6) Uani d . . . 1.0 . .
H H27 -1.3317 0.0711 0.5311 0.047 Uiso calc U . R 1.0 . .
C C28 -1.3137(3) 0.01233(17) 0.46730(9) 0.0404(7) Uani d . . . 1.0 . .
H H28 -1.4109 -0.0176 0.4682 0.048 Uiso calc U . R 1.0 . .
C C29 -1.2211(3) 0.00317(16) 0.42865(9) 0.0344(6) Uani d . . . 1.0 . .
H H29 -1.254 -0.0331 0.4031 0.041 Uiso calc U . R 1.0 . .
C C30 -1.0813(3) 0.04659(15) 0.42730(8) 0.0289(5) Uani d . . . 1.0 . .
H H30 -1.018 0.0406 0.4005 0.035 Uiso calc U . R 1.0 . .
C C31 -1.0306(3) 0.09934(14) 0.46460(8) 0.0254(5) Uani d . . . 1.0 . .
C C32 -0.8798(3) 0.14533(14) 0.46247(8) 0.0263(5) Uani d . . . 1.0 . .
C C33 -0.8240(3) 0.19545(14) 0.50438(8) 0.0233(5) Uani d . . . 1.0 . .
C C34 -0.6810(3) 0.23712(14) 0.50369(7) 0.0237(5) Uani d . . . 1.0 . .
H H34 -0.62 0.2335 0.4763 0.028 Uiso calc U . R 1.0 . .
Cl Cl1A 0.17311(6) 0.65962(4) 0.79112(2) 0.02672(14) Uani d . . . 1.0 . .
O O1A 0.31247(18) 0.67429(12) 0.76558(6) 0.0396(4) Uani d . . . 1.0 . .
O O2A 0.05686(18) 0.62219(11) 0.76013(6) 0.0393(4) Uani d . . . 1.0 . .
O O3A 0.1182(2) 0.74059(12) 0.80915(6) 0.0466(5) Uani d . . . 1.0 . .
O O4A 0.2055(2) 0.60028(13) 0.82866(6) 0.0563(6) Uani d . . . 1.0 . .
O O1R 0.5081(4) 0.9349(2) 0.69410(10) 0.0371(9) Uani d . P . 0.713(7) A 1
H H1OR 0.460(5) 0.969(3) 0.6971(16) 0.056 Uiso d U P . 0.713(7) A 1
C C1R 0.6197(3) 0.9642(2) 0.66502(11) 0.0513(8) Uani d . P . 0.713(7) A 1
H H1R1 0.6781 1.0119 0.6804 0.077 Uiso calc U P R 0.713(7) A 1
H H1R2 0.5702 0.9856 0.6357 0.077 Uiso calc U P R 0.713(7) A 1
H H1R3 0.6914 0.9163 0.6579 0.077 Uiso calc U P R 0.713(7) A 1
N N1S 0.5773(15) 0.9086(8) 0.6932(4) 0.046(3) Uiso d . P . 0.287(7) A 2
C C1S 0.6197(3) 0.9642(2) 0.66502(11) 0.0513(8) Uani d . P . 0.287(7) A 2
C C2S 0.6570(12) 1.0345(7) 0.6389(4) 0.051(4) Uiso d . P . 0.287(7) A 2
H H2S1 0.5733 1.0782 0.6404 0.077 Uiso calc U P R 0.287(7) A 2
H H2S2 0.6695 1.0165 0.6061 0.077 Uiso calc U P R 0.287(7) A 2
H H2S3 0.7551 1.0599 0.6511 0.077 Uiso calc U P R 0.287(7) A 2
O O1W 0.540(3) 0.1258(17) 0.5984(9) 0.073(7) Uiso d . P . 0.09 B 1

loop_
_atom_site_aniso_label
_atom_site_aniso_U_11
_atom_site_aniso_U_22
_atom_site_aniso_U_33
_atom_site_aniso_U_12
_atom_site_aniso_U_13
_atom_site_aniso_U_23
S1 0.0225(3) 0.0297(3) 0.0273(3) -0.0038(2) 0.0063(2) -0.0076(2)
Na1 0.0278(5) 0.0393(6) 0.0260(5) -0.0077(4) 0.0035(4) -0.0124(4)
O1 0.0331(9) 0.0330(9) 0.0223(9) -0.0124(7) 0.0084(7) -0.0063(7)
O2 0.0317(10) 0.0319(9) 0.0506(11) -0.0023(8) 0.0024(8) -0.0230(8)
O3 0.0524(12) 0.0320(10) 0.0245(9) -0.0145(8) 0.0112(8) -0.0107(7)
O4 0.0350(10) 0.0491(12) 0.0296(10) -0.0149(8) 0.0052(7) -0.0135(8)
O5 0.0245(9) 0.0638(12) 0.0275(10) -0.0043(8) -0.0007(7) -0.0132(8)
O6 0.0185(8) 0.0423(10) 0.0227(9) 0.0001(7) 0.0022(6) -0.0074(7)
O7 0.0340(10) 0.0693(14) 0.0405(11) -0.0236(9) 0.0165(9) -0.0221(9)
O8 0.0445(11) 0.0467(11) 0.0233(9) -0.0230(9) 0.0091(8) -0.0085(8)
N1 0.0233(10) 0.0236(10) 0.0172(10) -0.0049(8) 0.0020(8) -0.0041(8)
N2 0.0189(10) 0.0230(11) 0.0213(11) -0.0033(8) 0.0029(8) -0.0069(8)
N3 0.0237(11) 0.0298(11) 0.0215(11) -0.0065(9) 0.0044(8) -0.0080(9)
C1 0.0219(12) 0.0238(12) 0.0106(11) -0.0039(9) -0.0007(8) -0.0007(9)
C2 0.0213(12) 0.0191(11) 0.0169(11) 0.0007(9) -0.0001(9) 0.0000(9)
C3 0.0175(11) 0.0282(13) 0.0165(11) 0.0008(10) -0.0014(9) 0.0023(9)
C4 0.0230(12) 0.0235(12) 0.0107(11) -0.0022(9) 0.0000(9) -0.0015(9)
C5 0.0260(13) 0.0223(12) 0.0196(12) 0.0004(10) 0.0041(9) -0.0022(9)
C6 0.0171(12) 0.0265(13) 0.0229(12) 0.0003(10) 0.0024(9) -0.0016(9)
C7 0.0227(12) 0.0241(12) 0.0213(12) -0.0011(10) 0.0022(10) -0.0023(9)
C8 0.0238(12) 0.0238(12) 0.0170(11) -0.0056(10) 0.0011(9) -0.0022(9)
C9 0.0245(13) 0.0294(13) 0.0202(12) -0.0016(10) 0.0033(9) -0.0018(9)
C10 0.0520(18) 0.0288(14) 0.0464(17) 0.0021(13) 0.0024(13) -0.0145(12)
C11 0.0512(18) 0.0261(14) 0.0451(17) 0.0062(12) 0.0125(13) -0.0051(12)
C12 0.072(2) 0.0319(15) 0.0234(14) -0.0101(14) 0.0113(13) -0.0083(11)
C13 0.070(2) 0.0496(18) 0.0228(15) -0.0318(15) 0.0064(13) -0.0135(12)
C14 0.0326(16) 0.102(3) 0.0285(15) -0.0170(16) -0.0001(12) -0.0239(16)
C15 0.0247(14) 0.096(2) 0.0276(15) 0.0066(15) -0.0049(11) -0.0126(15)
C16 0.0210(13) 0.0537(17) 0.0383(16) 0.0050(12) -0.0010(11) -0.0076(13)
C17 0.0195(13) 0.0506(16) 0.0346(15) 0.0012(12) 0.0018(10) -0.0149(12)
C18 0.0268(13) 0.0382(14) 0.0226(13) -0.0105(11) 0.0065(10) -0.0087(10)
C19 0.0291(13) 0.0251(13) 0.0224(12) -0.0107(10) 0.0040(10) -0.0051(10)
C20 0.0201(12) 0.0227(12) 0.0196(12) -0.0003(9) -0.0036(9) 0.0040(9)
C21 0.0202(12) 0.0201(12) 0.0233(12) -0.0022(9) 0.0007(9) 0.0025(9)
C22 0.0287(13) 0.0248(12) 0.0196(12) -0.0034(10) -0.0003(10) -0.0025(9)
C23 0.0239(13) 0.0277(13) 0.0226(12) -0.0046(10) 0.0051(10) 0.0011(10)
C24 0.0220(12) 0.0217(12) 0.0257(13) -0.0029(9) 0.0025(9) 0.0016(9)
C25 0.0285(14) 0.0360(14) 0.0305(14) -0.0072(11) 0.0036(11) -0.0029(11)
C26 0.0280(13) 0.0316(14) 0.0289(14) -0.0073(11) 0.0003(10) -0.0002(10)
C27 0.0287(14) 0.0502(17) 0.0379(15) -0.0134(12) 0.0068(11) -0.0089(13)
C28 0.0292(14) 0.0467(17) 0.0451(17) -0.0155(12) -0.0010(12) -0.0059(13)
C29 0.0401(16) 0.0305(14) 0.0321(15) -0.0087(12) -0.0077(11) -0.0042(11)
C30 0.0358(14) 0.0287(13) 0.0222(13) -0.0067(11) -0.0014(10) -0.0003(10)
C31 0.0281(13) 0.0245(12) 0.0235(13) -0.0049(10) -0.0006(10) 0.0035(10)
C32 0.0330(14) 0.0249(13) 0.0211(13) -0.0055(10) 0.0017(10) 0.0006(10)
C33 0.0241(13) 0.0224(12) 0.0233(12) -0.0035(10) 0.0014(10) 0.0026(9)
C34 0.0259(13) 0.0264(13) 0.0190(12) -0.0047(10) 0.0045(9) -0.0002(9)
Cl1A 0.0275(3) 0.0296(3) 0.0232(3) 0.0016(2) 0.0025(2) 0.0022(2)
O1A 0.0222(9) 0.0561(12) 0.0407(11) -0.0063(8) 0.0054(8) 0.0019(9)
O2A 0.0272(10) 0.0470(11) 0.0436(11) -0.0108(8) -0.0003(8) -0.0091(8)
O3A 0.0570(12) 0.0394(11) 0.0436(11) 0.0075(9) 0.0054(9) -0.0109(9)
O4A 0.0746(14) 0.0576(13) 0.0369(11) 0.0150(11) 0.0015(10) 0.0236(9)
O1R 0.039(2) 0.0312(18) 0.0424(16) 0.0038(15) 0.0205(14) -0.0006(13)
C1R 0.0456(18) 0.0495(19) 0.059(2) -0.0124(14) 0.0141(15) -0.0119(15)
C1S 0.0456(18) 0.0495(19) 0.059(2) -0.0124(14) 0.0141(15) -0.0119(15)

loop_
_atom_type_symbol
_atom_type_description
_atom_type_scat_dispersion_real
_atom_type_scat_dispersion_imag
_atom_type_scat_source
C C 0.0033 0.0016 'International Tables Vol C Tables 4.2.6.8 and 6.1.1.4'
H H 0.0000 0.0000 'International Tables Vol C Tables 4.2.6.8 and 6.1.1.4'
N N 0.0061 0.0033 'International Tables Vol C Tables 4.2.6.8 and 6.1.1.4'
O O 0.0106 0.0060 'International Tables Vol C Tables 4.2.6.8 and 6.1.1.4'
Na Na 0.0362 0.0249 'International Tables Vol C Tables 4.2.6.8 and 6.1.1.4'
S S 0.1246 0.1234 'International Tables Vol C Tables 4.2.6.8 and 6.1.1.4'
Cl Cl 0.1484 0.1585 'International Tables Vol C Tables 4.2.6.8 and 6.1.1.4'

loop_
_geom_angle_atom_site_label_1
_geom_angle_atom_site_label_2
_geom_angle_atom_site_label_3
_geom_angle
N1S Na1 O1A 160.4(3)
O1R Na1 O1A 168.81(9)
N1S Na1 O3 88.6(3)
O1R Na1 O3 73.74(9)
O1A Na1 O3 110.92(6)
N1S Na1 O4 94.5(2)
O1R Na1 O4 96.79(9)
O1A Na1 O4 94.39(7)
O3 Na1 O4 68.71(6)
N1S Na1 O5 83.6(3)
O1R Na1 O5 100.33(11)
O1A Na1 O5 83.54(6)
O3 Na1 O5 135.31(7)
O4 Na1 O5 68.17(6)
N1S Na1 O6 79.8(3)
O1R Na1 O6 90.41(9)
O1A Na1 O6 81.47(6)
O3 Na1 O6 154.30(7)
O4 Na1 O6 134.61(7)
O5 Na1 O6 66.45(5)
N1S Na1 O2 98.9(3)
O1R Na1 O2 84.69(11)
O1A Na1 O2 88.16(6)
O3 Na1 O2 65.23(6)
O4 Na1 O2 131.43(6)
O5 Na1 O2 159.46(6)
O6 Na1 O2 93.79(6)
C9 O2 C10 113.79(18)
C9 O2 Na1 127.61(13)
C10 O2 Na1 114.47(14)
C11 O3 C12 113.00(19)
C11 O3 Na1 117.46(13)
C12 O3 Na1 114.24(15)
C13 O4 C14 114.6(2)
C13 O4 Na1 107.76(15)
C14 O4 Na1 113.95(14)
C16 O5 C15 112.9(2)
C16 O5 Na1 107.99(13)
C15 O5 Na1 109.28(14)
C17 O6 C18 110.92(16)
C17 O6 Na1 114.63(12)
C18 O6 Na1 121.49(13)
C7 N1 C19 117.22(17)
C7 N1 C8 123.69(17)
C19 N1 C8 118.23(16)
C20 N2 C1 129.27(19)
C20 N2 H2N 115.0(16)
C1 N2 H2N 115.7(16)
C20 N3 C21 131.00(19)
C20 N3 H3N 121.3(17)
C21 N3 H3N 106.9(17)
C6 C1 C2 119.58(19)
C6 C1 N2 123.65(19)
C2 C1 N2 116.59(19)
C3 C2 C1 120.26(19)
C3 C2 H2 119.9
C1 C2 H2 119.9
C2 C3 C4 120.5(2)
C2 C3 H3 119.7
C4 C3 H3 119.7
C3 C4 C5 118.84(19)
C3 C4 C7 117.92(19)
C5 C4 C7 122.89(19)
C6 C5 C4 120.8(2)
C6 C5 H5 119.6
C4 C5 H5 119.6
C5 C6 C1 120.0(2)
C5 C6 H6 120.0
C1 C6 H6 120.0
O1 C7 N1 120.71(19)
O1 C7 C4 118.29(18)
N1 C7 C4 120.99(18)
N1 C8 C9 114.05(18)
N1 C8 H8A 108.7
C9 C8 H8A 108.7
N1 C8 H8B 108.7
C9 C8 H8B 108.7
H8A C8 H8B 107.6
O2 C9 C8 109.28(18)
O2 C9 H9A 109.8
C8 C9 H9A 109.8
O2 C9 H9B 109.8
C8 C9 H9B 109.8
H9A C9 H9B 108.3
O2 C10 C11 109.8(2)
O2 C10 H10A 109.7
C11 C10 H10A 109.7
O2 C10 H10B 109.7
C11 C10 H10B 109.7
H10A C10 H10B 108.2
O3 C11 C10 108.0(2)
O3 C11 H11A 110.1
C10 C11 H11A 110.1
O3 C11 H11B 110.1
C10 C11 H11B 110.1
H11A C11 H11B 108.4
O3 C12 C13 108.1(2)
O3 C12 H12A 110.1
C13 C12 H12A 110.1
O3 C12 H12B 110.1
C13 C12 H12B 110.1
H12A C12 H12B 108.4
O4 C13 C12 107.5(2)
O4 C13 H13A 110.2
C12 C13 H13A 110.2
O4 C13 H13B 110.2
C12 C13 H13B 110.2
H13A C13 H13B 108.5
O4 C14 C15 107.8(2)
O4 C14 H14A 110.1
C15 C14 H14A 110.1
O4 C14 H14B 110.1
C15 C14 H14B 110.1
H14A C14 H14B 108.5
O5 C15 C14 106.8(2)
O5 C15 H15A 110.4
C14 C15 H15A 110.4
O5 C15 H15B 110.4
C14 C15 H15B 110.4
H15A C15 H15B 108.6
O5 C16 C17 108.1(2)
O5 C16 H16A 110.1
C17 C16 H16A 110.1
O5 C16 H16B 110.1
C17 C16 H16B 110.1
H16A C16 H16B 108.4
O6 C17 C16 109.35(18)
O6 C17 H17A 109.8
C16 C17 H17A 109.8
O6 C17 H17B 109.8
C16 C17 H17B 109.8
H17A C17 H17B 108.3
O6 C18 C19 109.67(17)
O6 C18 H18A 109.7
C19 C18 H18A 109.7
O6 C18 H18B 109.7
C19 C18 H18B 109.7
H18A C18 H18B 108.2
N1 C19 C18 111.95(18)
N1 C19 H19A 109.2
C18 C19 H19A 109.2
N1 C19 H19B 109.2
C18 C19 H19B 109.2
H19A C19 H19B 107.9
N2 C20 N3 110.19(19)
N2 C20 S1 124.32(17)
N3 C20 S1 125.49(16)
C34 C21 C22 118.97(19)
C34 C21 N3 116.36(19)
C22 C21 N3 124.63(19)
C23 C22 C21 119.8(2)
C23 C22 H22 120.1
C21 C22 H22 120.1
C22 C23 C24 121.6(2)
C22 C23 H23 119.2
C24 C23 H23 119.2
C23 C24 C33 118.5(2)
C23 C24 C25 120.7(2)
C33 C24 C25 120.8(2)
O7 C25 C24 121.5(2)
O7 C25 C26 120.6(2)
C24 C25 C26 117.9(2)
C27 C26 C31 119.1(2)
C27 C26 C25 119.7(2)
C31 C26 C25 121.2(2)
C26 C27 C28 120.3(2)
C26 C27 H27 119.8
C28 C27 H27 119.8
C29 C28 C27 120.6(2)
C29 C28 H28 119.7
C27 C28 H28 119.7
C30 C29 C28 119.6(2)
C30 C29 H29 120.2
C28 C29 H29 120.2
C29 C30 C31 120.9(2)
C29 C30 H30 119.5
C31 C30 H30 119.5
C30 C31 C26 119.4(2)
C30 C31 C32 120.1(2)
C26 C31 C32 120.6(2)
O8 C32 C31 121.0(2)
O8 C32 C33 120.5(2)
C31 C32 C33 118.51(19)
C34 C33 C24 119.7(2)
C34 C33 C32 119.57(19)
C24 C33 C32 120.74(19)
C33 C34 C21 121.2(2)
C33 C34 H34 119.4
C21 C34 H34 119.4
O4A Cl1A O3A 110.13(12)
O4A Cl1A O1A 109.43(12)
O3A Cl1A O1A 109.51(11)
O4A Cl1A O2A 108.98(12)
O3A Cl1A O2A 109.78(11)
O1A Cl1A O2A 108.99(10)
Cl1A O1A Na1 129.66(11)
C1R O1R Na1 143.8(3)
C1R O1R H1OR 106.(4)
Na1 O1R H1OR 110.(4)
O1R C1R H1R1 109.5
O1R C1R H1R2 109.5
H1R1 C1R H1R2 109.5
O1R C1R H1R3 109.5
H1R1 C1R H1R3 109.5
H1R2 C1R H1R3 109.5
C1S N1S Na1 162.9(9)
N1S C1S C2S 170.9(8)
C1S C2S H2S1 109.5
C1S C2S H2S2 109.5
H2S1 C2S H2S2 109.5
C1S C2S H2S3 109.5
H2S1 C2S H2S3 109.5
H2S2 C2S H2S3 109.5

loop_
_geom_bond_atom_site_label_1
_geom_bond_atom_site_label_2
_geom_bond_distance
S1 C20 1.663(2)
Na1 N1S 2.385(11)
Na1 O1R 2.394(3)
Na1 O1A 2.422(2)
Na1 O3 2.4302(18)
Na1 O4 2.4387(18)
Na1 O5 2.4809(19)
Na1 O6 2.5367(17)
Na1 O2 2.5814(19)
O1 C7 1.252(2)
O2 C9 1.417(3)
O2 C10 1.438(3)
O3 C11 1.418(3)
O3 C12 1.420(3)
O4 C13 1.417(3)
O4 C14 1.425(3)
O5 C16 1.416(3)
O5 C15 1.434(3)
O6 C17 1.424(3)
O6 C18 1.424(3)
O7 C25 1.221(3)
O8 C32 1.223(3)
N1 C7 1.342(3)
N1 C19 1.470(3)
N1 C8 1.474(3)
N2 C20 1.358(3)
N2 C1 1.410(3)
N2 H2N 0.82(2)
N3 C20 1.365(3)
N3 C21 1.403(3)
N3 H3N 0.87(3)
C1 C6 1.385(3)
C1 C2 1.393(3)
C2 C3 1.376(3)
C2 H2 0.95
C3 C4 1.391(3)
C3 H3 0.95
C4 C5 1.392(3)
C4 C7 1.489(3)
C5 C6 1.379(3)
C5 H5 0.95
C6 H6 0.95
C8 C9 1.510(3)
C8 H8A 0.99
C8 H8B 0.99
C9 H9A 0.99
C9 H9B 0.99
C10 C11 1.482(4)
C10 H10A 0.99
C10 H10B 0.99
C11 H11A 0.99
C11 H11B 0.99
C12 C13 1.490(4)
C12 H12A 0.99
C12 H12B 0.99
C13 H13A 0.99
C13 H13B 0.99
C14 C15 1.485(4)
C14 H14A 0.99
C14 H14B 0.99
C15 H15A 0.99
C15 H15B 0.99
C16 C17 1.493(3)
C16 H16A 0.99
C16 H16B 0.99
C17 H17A 0.99
C17 H17B 0.99
C18 C19 1.504(3)
C18 H18A 0.99
C18 H18B 0.99
C19 H19A 0.99
C19 H19B 0.99
C21 C34 1.391(3)
C21 C22 1.396(3)
C22 C23 1.378(3)
C22 H22 0.95
C23 C24 1.388(3)
C23 H23 0.95
C24 C33 1.409(3)
C24 C25 1.474(3)
C25 C26 1.489(3)
C26 C27 1.383(3)
C26 C31 1.404(3)
C27 C28 1.385(3)
C27 H27 0.95
C28 C29 1.379(3)
C28 H28 0.95
C29 C30 1.369(3)
C29 H29 0.95
C30 C31 1.392(3)
C30 H30 0.95
C31 C32 1.471(3)
C32 C33 1.484(3)
C33 C34 1.380(3)
C34 H34 0.95
Cl1A O4A 1.4219(18)
Cl1A O3A 1.4241(18)
Cl1A O1A 1.4300(17)
Cl1A O2A 1.4302(17)
O1R C1R 1.355(4)
O1R H1OR 0.67(4)
C1R H1R1 0.98
C1R H1R2 0.98
C1R H1R3 0.98
N1S C1S 1.230(10)
C1S C2S 1.350(10)
C2S H2S1 0.98
C2S H2S2 0.98
C2S H2S3 0.98

loop_
_geom_hbond_atom_site_label_D
_geom_hbond_atom_site_label_H
_geom_hbond_atom_site_label_A
_geom_hbond_site_symmetry_A
_geom_hbond_distance_DH
_geom_hbond_distance_HA
_geom_hbond_distance_DA
_geom_hbond_angle_DHA
N2 H2N O1 3_566 0.82(2) 2.05(2) 2.819(2) 156.(2)
N3 H3N O1 3_566 0.87(3) 2.12(3) 2.900(2) 149.(2)
C6 H6 S1 . 0.95 2.71 3.203(2) 113.2
C8 H8A O6 . 0.99 2.54 3.194(3) 123.6
C8 H8A O1A . 0.99 2.53 3.428(3) 150.7
C10 H10B O4A 2_556 0.99 2.56 3.494(3) 158.0
C11 H11B O3A . 0.99 2.45 3.280(3) 140.6
C16 H16A O1A . 0.99 2.52 3.222(3) 127.8
C16 H16B O2A 1_655 0.99 2.55 3.431(3) 148.6
C18 H18B O8 3_566 0.99 2.58 3.532(3) 162.2
C19 H19A O2 . 0.99 2.31 3.071(3) 132.5
C22 H22 S1 . 0.95 2.6 3.183(2) 119.7
C22 H22 O3A 2_446 0.95 2.56 3.209(3) 125.9
O1R H1OR O2A 2_556 0.67(4) 2.65(5) 3.200(4) 142.(5)
O1R H1OR O4A 2_556 0.67(4) 2.56(5) 3.176(4) 156.(5)
C1R H1R2 O1W 1_565 0.98 2.4 3.18(3) 135.4
C2S H2S1 O4A 2_556 0.98 2.59 3.410(11) 141.8

loop_
_geom_torsion_atom_site_label_1
_geom_torsion_atom_site_label_2
_geom_torsion_atom_site_label_3
_geom_torsion_atom_site_label_4
_geom_torsion
C20 N2 C1 C6 -37.6(3)
C20 N2 C1 C2 147.2(2)
C6 C1 C2 C3 -0.8(3)
N2 C1 C2 C3 174.57(19)
C1 C2 C3 C4 1.7(3)
C2 C3 C4 C5 -0.4(3)
C2 C3 C4 C7 -173.86(19)
C3 C4 C5 C6 -1.7(3)
C7 C4 C5 C6 171.4(2)
C4 C5 C6 C1 2.5(3)
C2 C1 C6 C5 -1.2(3)
N2 C1 C6 C5 -176.29(19)
C19 N1 C7 O1 -5.6(3)
C8 N1 C7 O1 -174.81(19)
C19 N1 C7 C4 173.21(19)
C8 N1 C7 C4 4.0(3)
C3 C4 C7 O1 61.2(3)
C5 C4 C7 O1 -111.9(2)
C3 C4 C7 N1 -117.7(2)
C5 C4 C7 N1 69.2(3)
C7 N1 C8 C9 -121.3(2)
C19 N1 C8 C9 69.7(2)
C10 O2 C9 C8 174.11(19)
Na1 O2 C9 C8 -30.3(2)
N1 C8 C9 O2 -76.3(2)
C9 O2 C10 C11 124.8(2)
Na1 O2 C10 C11 -34.2(3)
C12 O3 C11 C10 172.4(2)
Na1 O3 C11 C10 -51.2(2)
O2 C10 C11 O3 54.3(3)
C11 O3 C12 C13 172.7(2)
Na1 O3 C12 C13 34.9(2)
C14 O4 C13 C12 -173.6(2)
Na1 O4 C13 C12 58.4(2)
O3 C12 C13 O4 -63.1(2)
C13 O4 C14 C15 -167.4(2)
Na1 O4 C14 C15 -42.6(3)
C16 O5 C15 C14 -174.3(2)
Na1 O5 C15 C14 -54.1(2)
O4 C14 C15 O5 64.9(3)
C15 O5 C16 C17 -176.69(19)
Na1 O5 C16 C17 62.39(19)
C18 O6 C17 C16 168.4(2)
Na1 O6 C17 C16 26.2(2)
O5 C16 C17 O6 -59.5(2)
C17 O6 C18 C19 178.50(18)
Na1 O6 C18 C19 -42.3(2)
C7 N1 C19 C18 -81.4(2)
C8 N1 C19 C18 88.3(2)
O6 C18 C19 N1 -72.0(2)
C1 N2 C20 N3 176.2(2)
C1 N2 C20 S1 -4.4(3)
C21 N3 C20 N2 -179.7(2)
C21 N3 C20 S1 0.9(3)
C20 N3 C21 C34 156.8(2)
C20 N3 C21 C22 -25.7(4)
C34 C21 C22 C23 -4.8(3)
N3 C21 C22 C23 177.7(2)
C21 C22 C23 C24 1.5(3)
C22 C23 C24 C33 3.2(3)
C22 C23 C24 C25 -178.2(2)
C23 C24 C25 O7 6.1(4)
C33 C24 C25 O7 -175.3(2)
C23 C24 C25 C26 -173.4(2)
C33 C24 C25 C26 5.3(3)
O7 C25 C26 C27 -3.7(4)
C24 C25 C26 C27 175.7(2)
O7 C25 C26 C31 177.3(2)
C24 C25 C26 C31 -3.3(3)
C31 C26 C27 C28 1.0(4)
C25 C26 C27 C28 -178.0(2)
C26 C27 C28 C29 -0.6(4)
C27 C28 C29 C30 -0.2(4)
C28 C29 C30 C31 0.6(4)
C29 C30 C31 C26 -0.2(3)
C29 C30 C31 C32 179.9(2)
C27 C26 C31 C30 -0.6(3)
C25 C26 C31 C30 178.4(2)
C27 C26 C31 C32 179.3(2)
C25 C26 C31 C32 -1.7(3)
C30 C31 C32 O8 4.6(3)
C26 C31 C32 O8 -175.3(2)
C30 C31 C32 C33 -175.4(2)
C26 C31 C32 C33 4.7(3)
C23 C24 C33 C34 -4.6(3)
C25 C24 C33 C34 176.8(2)
C23 C24 C33 C32 176.4(2)
C25 C24 C33 C32 -2.3(3)
O8 C32 C33 C34 -1.8(3)
C31 C32 C33 C34 178.2(2)
O8 C32 C33 C24 177.2(2)
C31 C32 C33 C24 -2.8(3)
C24 C33 C34 C21 1.3(3)
C32 C33 C34 C21 -179.6(2)
C22 C21 C34 C33 3.4(3)
N3 C21 C34 C33 -178.9(2)
O4A Cl1A O1A Na1 -135.37(14)
O3A Cl1A O1A Na1 -14.57(17)
O2A Cl1A O1A Na1 105.55(14)
